data_4506584
loop_
_publ_author_name
'Min, Taewoo'
'Fettinger, James C.'
'Franz, Annaliese K.'

_publ_section_title
;
 Enantiocontrol with a Hydrogen-bond Directing Pyrrolidinylsilanol
 Catalyst
;
_journal_issue 8
_journal_name_full 'ACS Catalysis'
_journal_page_first 1661
_journal_paper_doi 10.1021/cs300290j
_journal_volume 2
_journal_year 2012
_chemical_absolute_configuration ad
_chemical_formula_moiety 'C27 H39 N O3 Si'
_chemical_formula_sum 'C27 H39 N O3 Si'
_chemical_formula_weight 453.68
_chemical_name_systematic
; 
 ? 
;
_space_group_IT_number 19
_symmetry_cell_setting orthorhombic
_symmetry_space_group_name_Hall 'P 2ac 2ab'
_symmetry_space_group_name_H-M 'P 21 21 21'
_atom_sites_solution_hydrogens geom
_atom_sites_solution_primary direct
_atom_sites_solution_secondary difmap
_audit_creation_method SHELXL-97
_cell_angle_alpha 90.00
_cell_angle_beta 90.00
_cell_angle_gamma 90.00
_cell_formula_units_Z 4
_cell_length_a 12.6433(4)
_cell_length_b 13.8501(4)
_cell_length_c 14.6840(5)
_cell_measurement_reflns_used 9927
_cell_measurement_temperature 90(2)
_cell_measurement_theta_max 68.20
_cell_measurement_theta_min 5.61
_cell_volume 2571.33(14)
_computing_cell_refinement 'SAINT (7.68A) (Bruker, 2009)'
_computing_data_collection 'Apex2 (2010-11.3) (Bruker, 2010)'
_computing_data_reduction 'SAINT (7.68A) (Bruker, 2009)'
_computing_molecular_graphics 'Bruker SHELXTL'
_computing_publication_material 'Bruker SHELXTL'
_computing_structure_refinement 'SHELXL-97 (Sheldrick, 2008)'
_computing_structure_solution 'SHELXS-97 (Sheldrick, 2008)'
_diffrn_ambient_temperature 90(2)
_diffrn_measured_fraction_theta_full 0.997
_diffrn_measured_fraction_theta_max 0.997
_diffrn_measurement_device_type 'Bruker APEX-II Duo CCD'
_diffrn_measurement_method '\f and \w scans'
_diffrn_radiation_monochromator graphite
_diffrn_radiation_source 'fine-focus sealed tube'
_diffrn_radiation_type CuK\a
_diffrn_radiation_wavelength 1.54178
_diffrn_reflns_av_R_equivalents 0.0294
_diffrn_reflns_av_sigmaI/netI 0.0255
_diffrn_reflns_limit_h_max 15
_diffrn_reflns_limit_h_min -15
_diffrn_reflns_limit_k_max 16
_diffrn_reflns_limit_k_min -16
_diffrn_reflns_limit_l_max 17
_diffrn_reflns_limit_l_min -17
_diffrn_reflns_number 17784
_diffrn_reflns_theta_full 68.19
_diffrn_reflns_theta_max 68.19
_diffrn_reflns_theta_min 4.61
_exptl_absorpt_coefficient_mu 1.012
_exptl_absorpt_correction_T_max 0.8072
_exptl_absorpt_correction_T_min 0.6422
_exptl_absorpt_correction_type numerical
_exptl_absorpt_process_details 'SADABS 2008/2 (Sheldrick, 2008)'
_exptl_crystal_colour colourless
_exptl_crystal_density_diffrn 1.172
_exptl_crystal_density_method 'not measured'
_exptl_crystal_description Block
_exptl_crystal_F_000 984
_exptl_crystal_size_max 0.48
_exptl_crystal_size_mid 0.27
_exptl_crystal_size_min 0.22
_refine_diff_density_max 0.281
_refine_diff_density_min -0.137
_refine_diff_density_rms 0.031
_refine_ls_abs_structure_details 'Flack H D (1983), Acta Cryst. A39, 876-881'
_refine_ls_abs_structure_Flack 0.000(16)
_refine_ls_extinction_method none
_refine_ls_goodness_of_fit_ref 1.034
_refine_ls_hydrogen_treatment refall
_refine_ls_matrix_type full
_refine_ls_number_parameters 454
_refine_ls_number_reflns 4685
_refine_ls_number_restraints 12
_refine_ls_restrained_S_all 1.033
_refine_ls_R_factor_all 0.0244
_refine_ls_R_factor_gt 0.0244
_refine_ls_shift/su_max 0.001
_refine_ls_shift/su_mean 0.000
_refine_ls_structure_factor_coef Fsqd
_refine_ls_weighting_details 'calc w=1/[\s^2^(Fo^2^)+(0.0383P)^2^+0.5152P] where P=(Fo^2^+2Fc^2^)/3'
_refine_ls_weighting_scheme calc
_refine_ls_wR_factor_gt 0.0657
_refine_ls_wR_factor_ref 0.0657
_reflns_number_gt 4681
_reflns_number_total 4685
_reflns_threshold_expression >2sigma(I)
_cod_data_source_file cs300290j_si_004.cif
_cod_data_source_block jf2030f
_cod_depositor_comments
;
The following automatic conversions were performed:

'_symmetry_cell_setting' value 'Orthorhombic' changed to
'orthorhombic' according to
/home/saulius/struct/CIF-dictionaries/cif_core.dic dictionary named
'cif_core.dic' version 2.4.2 from
2011-04-26.

'_exptl_absorpt_correction_type' value 'Numerical'
changed to 'numerical' according to
/home/saulius/struct/CIF-dictionaries/cif_core.dic dictionary named
'cif_core.dic' version 2.4.2 from 2011-04-26.

Automatic conversion script
Id: cif_fix_values 1891 2012-01-12 08:04:46Z andrius 
;
_cod_database_code 4506584

loop_
_symmetry_equiv_pos_as_xyz
'x, y, z'
'x+1/2, -y+1/2, -z'
'-x, y+1/2, -z+1/2'
'-x+1/2, -y, z+1/2'

loop_
_atom_site_label
_atom_site_type_symbol
_atom_site_fract_x
_atom_site_fract_y
_atom_site_fract_z
_atom_site_U_iso_or_equiv
_atom_site_adp_type
_atom_site_occupancy
_atom_site_symmetry_multiplicity
_atom_site_calc_flag
_atom_site_refinement_flags
_atom_site_disorder_assembly
_atom_site_disorder_group
Si1 Si 0.40602(2) 0.31665(2) 0.13027(2) 0.01486(9) Uani 1 1 d . . .
C1 C 0.37156(10) 0.38224(9) 0.01955(8) 0.0176(2) Uani 1 1 d . . .
H1A H 0.3669(13) 0.4531(12) 0.0234(11) 0.021(4) Uiso 1 1 d . . .
N1 N 0.26594(9) 0.34466(8) -0.00712(7) 0.0198(2) Uani 1 1 d . . .
O1 O 0.41128(8) 0.20245(6) 0.10088(6) 0.01964(19) Uani 1 1 d . . .
H1 H 0.4656(17) 0.1894(15) 0.0779(14) 0.036(5) Uiso 1 1 d . . .
C2 C 0.44297(11) 0.35301(10) -0.06238(9) 0.0235(3) Uani 1 1 d . . .
H2A H 0.4716(14) 0.4106(14) -0.0895(13) 0.033(5) Uiso 1 1 d . . .
H2B H 0.5021(14) 0.3164(13) -0.0393(12) 0.027(4) Uiso 1 1 d . . .
C3 C 0.37208(14) 0.29930(14) -0.12907(11) 0.0384(4) Uani 1 1 d . . .
H3A H 0.4016(16) 0.2520(14) -0.1608(14) 0.041(5) Uiso 1 1 d . . .
H3B H 0.343(2) 0.3464(19) -0.1791(19) 0.074(8) Uiso 1 1 d . . .
C4 C 0.27548(12) 0.26708(10) -0.07445(10) 0.0270(3) Uani 1 1 d . . .
H4A H 0.2124(13) 0.2626(11) -0.1092(11) 0.021(4) Uiso 1 1 d . . .
H4B H 0.2894(15) 0.2042(14) -0.0429(13) 0.036(5) Uiso 1 1 d . . .
C5 C 0.17179(10) 0.38617(9) 0.01039(9) 0.0200(3) Uani 1 1 d . . .
O5 O 0.08710(8) 0.35015(7) -0.01079(7) 0.0304(2) Uani 1 1 d . . .
C6 C 0.08799(10) 0.52829(10) 0.07840(9) 0.0235(3) Uani 1 1 d . . .
O6 O 0.18248(7) 0.47139(6) 0.05330(6) 0.0203(2) Uani 1 1 d . . .
C7 C 0.02212(12) 0.55423(12) -0.00502(11) 0.0293(3) Uani 1 1 d . . .
H7A H 0.0667(16) 0.5839(14) -0.0505(14) 0.038(5) Uiso 1 1 d . . .
H7B H -0.0347(16) 0.5989(14) 0.0187(13) 0.037(5) Uiso 1 1 d . . .
H7C H -0.0104(15) 0.5004(15) -0.0308(13) 0.036(5) Uiso 1 1 d . . .
C8 C 0.02448(13) 0.47492(14) 0.15023(12) 0.0368(4) Uani 1 1 d . . .
H8A H -0.0060(15) 0.4205(15) 0.1236(14) 0.035(5) Uiso 1 1 d . . .
H8B H -0.0316(15) 0.5168(14) 0.1736(13) 0.035(5) Uiso 1 1 d . . .
H8C H 0.0681(15) 0.4522(13) 0.2036(13) 0.036(5) Uiso 1 1 d . . .
C9 C 0.13847(12) 0.61887(12) 0.11691(13) 0.0353(4) Uani 1 1 d . . .
H9A H 0.1865(18) 0.6057(15) 0.1671(15) 0.045(5) Uiso 1 1 d . . .
H9B H 0.0840(18) 0.6632(16) 0.1429(15) 0.053(6) Uiso 1 1 d . . .
H9C H 0.1866(19) 0.6490(16) 0.0696(16) 0.055(6) Uiso 1 1 d . . .
C10 C 0.29459(9) 0.33215(9) 0.21491(8) 0.0161(2) Uani 1 1 d . . .
C11 C 0.21876(10) 0.25964(9) 0.23271(9) 0.0180(2) Uani 1 1 d . . .
C12 C 0.15151(10) 0.26830(10) 0.30784(9) 0.0200(3) Uani 1 1 d . . .
H12 H 0.1019(15) 0.2172(13) 0.3174(12) 0.034(4) Uiso 1 1 d . . .
C13 C 0.15511(10) 0.34719(9) 0.36582(9) 0.0203(3) Uani 1 1 d . . .
C14 C 0.22483(10) 0.42157(9) 0.34483(9) 0.0198(3) Uani 1 1 d . . .
H14 H 0.2298(11) 0.4773(11) 0.3813(11) 0.017(4) Uiso 1 1 d . . .
C15 C 0.29322(9) 0.41582(9) 0.27051(9) 0.0176(2) Uani 1 1 d . . .
C16 C 0.20581(11) 0.17018(10) 0.17460(9) 0.0223(3) Uani 1 1 d . . .
H16A H 0.2602(15) 0.1258(14) 0.1829(12) 0.032(4) Uiso 1 1 d . . .
H16B H 0.2018(13) 0.1863(13) 0.1095(12) 0.027(4) Uiso 1 1 d . . .
H16C H 0.1394(14) 0.1382(12) 0.1919(12) 0.030(4) Uiso 1 1 d . . .
C17 C 0.08485(12) 0.35302(11) 0.44834(9) 0.0247(3) Uani 1 1 d . . .
H17A H 0.0519(19) 0.2947(18) 0.4557(16) 0.058(6) Uiso 1 1 d . . .
H17B H 0.0318(15) 0.4036(14) 0.4410(13) 0.034(5) Uiso 1 1 d . . .
H17C H 0.1250(14) 0.3678(12) 0.5021(12) 0.029(4) Uiso 1 1 d . . .
C18 C 0.36540(11) 0.50097(10) 0.25300(9) 0.0211(3) Uani 1 1 d . . .
H18A H 0.3383(13) 0.5584(12) 0.2842(11) 0.023(4) Uiso 1 1 d . . .
H18B H 0.3662(14) 0.5171(12) 0.1870(12) 0.029(4) Uiso 1 1 d . . .
H18C H 0.4319(14) 0.4917(12) 0.2761(12) 0.025(4) Uiso 1 1 d . . .
C19 C 0.53529(10) 0.34613(9) 0.19040(8) 0.0166(2) Uani 1 1 d . A .
C20 C 0.55894(10) 0.29110(9) 0.26932(9) 0.0191(3) Uani 1 1 d . . .
C21 C 0.65244(10) 0.30715(10) 0.31687(9) 0.0213(3) Uani 1 1 d . A .
H21 H 0.6671(14) 0.2686(14) 0.3708(13) 0.035(5) Uiso 1 1 d . . .
C22 C 0.72590(10) 0.37659(10) 0.29022(9) 0.0228(3) Uani 1 1 d . . .
C23 C 0.70266(10) 0.43058(9) 0.21321(9) 0.0210(3) Uani 1 1 d . A .
H23 H 0.7519(13) 0.4797(12) 0.1907(11) 0.021(4) Uiso 1 1 d . . .
C24 C 0.61009(10) 0.41678(9) 0.16368(9) 0.0185(3) Uani 1 1 d . . .
C25 C 0.48480(11) 0.21511(10) 0.30780(10) 0.0223(3) Uani 1 1 d . . .
H25A H 0.5233(13) 0.1765(13) 0.3519(12) 0.029(4) Uiso 1 1 d . . .
H25B H 0.4561(14) 0.1706(13) 0.2626(13) 0.032(4) Uiso 1 1 d . . .
H25C H 0.4265(14) 0.2430(12) 0.3358(12) 0.025(4) Uiso 1 1 d . . .
C26 C 0.82666(13) 0.39214(12) 0.34283(11) 0.0317(3) Uani 0.69 1 d P A 1
H26A H 0.887(3) 0.363(2) 0.315(2) 0.063(10) Uiso 0.69 1 d PD B 1
H26B H 0.820(2) 0.369(2) 0.4038(19) 0.041(8) Uiso 0.69 1 d PD C 1
H26C H 0.844(2) 0.4616(18) 0.348(2) 0.036(7) Uiso 0.69 1 d PD D 1
C26B C 0.82666(13) 0.39214(12) 0.34283(11) 0.0317(3) Uani 0.31 1 d PD A 2
H26D H 0.880(4) 0.418(5) 0.304(4) 0.048 Uiso 0.31 1 d PD E 2
H26E H 0.855(5) 0.338(3) 0.376(4) 0.048 Uiso 0.31 1 d PD F 2
H26F H 0.807(5) 0.441(4) 0.386(3) 0.048 Uiso 0.31 1 d PD G 2
C27 C 0.59523(11) 0.47992(10) 0.08074(9) 0.0239(3) Uani 1 1 d . A .
H27A H 0.6427(13) 0.5336(13) 0.0833(12) 0.037(5) Uiso 1 1 d D . .
H27B H 0.5254(13) 0.5059(12) 0.0774(12) 0.030(4) Uiso 1 1 d D . .
H27C H 0.6096(13) 0.4508(12) 0.0246(12) 0.030(4) Uiso 1 1 d D . .

loop_
_atom_site_aniso_label
_atom_site_aniso_U_11
_atom_site_aniso_U_22
_atom_site_aniso_U_33
_atom_site_aniso_U_23
_atom_site_aniso_U_13
_atom_site_aniso_U_12
Si1 0.01329(15) 0.01731(15) 0.01399(15) -0.00042(12) 0.00063(12) 0.00080(12)
C1 0.0162(6) 0.0197(6) 0.0168(6) 0.0006(5) -0.0008(5) 0.0007(5)
N1 0.0198(5) 0.0203(5) 0.0191(5) -0.0041(4) -0.0043(4) 0.0002(4)
O1 0.0175(4) 0.0202(4) 0.0213(4) -0.0018(3) 0.0036(4) 0.0012(4)
C2 0.0258(7) 0.0272(7) 0.0174(6) 0.0022(5) 0.0040(5) 0.0063(6)
C3 0.0404(9) 0.0470(9) 0.0278(7) -0.0162(8) 0.0013(7) 0.0082(7)
C4 0.0353(8) 0.0223(6) 0.0233(7) -0.0065(6) -0.0076(6) 0.0025(6)
C5 0.0192(6) 0.0208(6) 0.0199(6) 0.0012(5) -0.0034(5) -0.0014(5)
O5 0.0209(5) 0.0287(5) 0.0415(6) -0.0037(4) -0.0097(5) -0.0041(4)
C6 0.0160(6) 0.0270(6) 0.0275(7) 0.0003(5) 0.0016(6) 0.0038(5)
O6 0.0154(4) 0.0208(4) 0.0246(5) -0.0013(4) -0.0004(4) 0.0007(3)
C7 0.0245(7) 0.0314(8) 0.0321(8) 0.0014(7) -0.0034(6) 0.0067(6)
C8 0.0245(7) 0.0482(10) 0.0377(9) 0.0113(8) 0.0088(7) 0.0070(7)
C9 0.0245(7) 0.0353(8) 0.0461(9) -0.0155(8) -0.0033(7) 0.0087(6)
C10 0.0141(5) 0.0191(6) 0.0152(5) 0.0012(5) -0.0005(4) 0.0020(5)
C11 0.0163(6) 0.0190(6) 0.0186(6) 0.0012(5) -0.0007(5) 0.0009(5)
C12 0.0157(6) 0.0221(6) 0.0222(6) 0.0027(5) 0.0013(5) -0.0027(5)
C13 0.0171(6) 0.0263(6) 0.0176(6) 0.0007(5) -0.0008(5) 0.0013(5)
C14 0.0209(6) 0.0204(6) 0.0180(6) -0.0036(5) -0.0003(5) 0.0026(5)
C15 0.0150(6) 0.0200(6) 0.0177(6) 0.0003(5) -0.0016(5) 0.0010(5)
C16 0.0207(6) 0.0216(6) 0.0246(7) -0.0033(6) 0.0017(5) -0.0037(6)
C17 0.0233(6) 0.0299(7) 0.0211(6) -0.0022(5) 0.0042(6) -0.0035(6)
C18 0.0213(7) 0.0196(6) 0.0224(7) -0.0026(5) 0.0032(5) -0.0018(5)
C19 0.0151(6) 0.0183(6) 0.0163(6) -0.0025(5) 0.0003(5) 0.0024(5)
C20 0.0182(6) 0.0195(6) 0.0196(6) -0.0007(5) 0.0014(5) 0.0028(5)
C21 0.0233(6) 0.0215(6) 0.0193(6) 0.0037(5) -0.0032(5) 0.0047(5)
C22 0.0202(6) 0.0238(6) 0.0245(6) -0.0037(5) -0.0043(5) 0.0010(5)
C23 0.0188(6) 0.0194(6) 0.0248(7) -0.0014(5) 0.0006(5) -0.0010(5)
C24 0.0164(6) 0.0206(6) 0.0184(6) -0.0001(5) 0.0011(5) 0.0021(5)
C25 0.0217(6) 0.0238(6) 0.0215(6) 0.0060(6) -0.0013(6) -0.0001(5)
C26 0.0291(8) 0.0309(8) 0.0350(8) 0.0038(6) -0.0122(6) -0.0039(6)
C26B 0.0291(8) 0.0309(8) 0.0350(8) 0.0038(6) -0.0122(6) -0.0039(6)
C27 0.0208(6) 0.0279(7) 0.0229(7) 0.0053(5) -0.0004(6) -0.0039(6)

loop_
_atom_type_symbol
_atom_type_description
_atom_type_scat_dispersion_real
_atom_type_scat_dispersion_imag
_atom_type_scat_source
C C 0.0181 0.0091 'International Tables Vol C Tables 4.2.6.8 and 6.1.1.4'
H H 0.0000 0.0000 'International Tables Vol C Tables 4.2.6.8 and 6.1.1.4'
N N 0.0311 0.0180 'International Tables Vol C Tables 4.2.6.8 and 6.1.1.4'
O O 0.0492 0.0322 'International Tables Vol C Tables 4.2.6.8 and 6.1.1.4'
Si Si 0.2541 0.3302 'International Tables Vol C Tables 4.2.6.8 and 6.1.1.4'

loop_
_geom_angle_atom_site_label_1
_geom_angle_atom_site_label_2
_geom_angle_atom_site_label_3
_geom_angle
O1 Si1 C10 108.21(5)
O1 Si1 C19 107.11(5)
C10 Si1 C19 108.10(5)
O1 Si1 C1 104.10(5)
C10 Si1 C1 109.57(5)
C19 Si1 C1 119.23(6)
N1 C1 C2 103.08(10)
N1 C1 Si1 105.21(8)
C2 C1 Si1 113.64(9)
N1 C1 H1A 108.1(9)
C2 C1 H1A 109.7(9)
Si1 C1 H1A 116.0(9)
C5 N1 C4 120.97(11)
C5 N1 C1 126.48(10)
C4 N1 C1 111.15(10)
Si1 O1 H1 111.7(15)
C3 C2 C1 106.42(11)
C3 C2 H2A 111.2(11)
C1 C2 H2A 108.8(11)
C3 C2 H2B 115.2(10)
C1 C2 H2B 108.3(10)
H2A C2 H2B 106.8(15)
C2 C3 C4 106.01(12)
C2 C3 H3A 116.9(13)
C4 C3 H3A 113.3(13)
C2 C3 H3B 110.7(14)
C4 C3 H3B 105.6(14)
H3A C3 H3B 103.9(19)
N1 C4 C3 101.88(11)
N1 C4 H4A 110.0(10)
C3 C4 H4A 114.1(9)
N1 C4 H4B 109.8(11)
C3 C4 H4B 110.9(11)
H4A C4 H4B 109.9(14)
O5 C5 O6 124.46(12)
O5 C5 N1 123.49(12)
O6 C5 N1 112.04(10)
O6 C6 C9 101.18(10)
O6 C6 C8 109.96(11)
C9 C6 C8 111.49(14)
O6 C6 C7 111.53(11)
C9 C6 C7 109.54(13)
C8 C6 C7 112.59(13)
C5 O6 C6 120.24(10)
C6 C7 H7A 109.7(11)
C6 C7 H7B 104.8(11)
H7A C7 H7B 113.1(16)
C6 C7 H7C 112.3(12)
H7A C7 H7C 108.5(16)
H7B C7 H7C 108.5(16)
C6 C8 H8A 108.7(12)
C6 C8 H8B 109.7(11)
H8A C8 H8B 109.1(16)
C6 C8 H8C 113.7(11)
H8A C8 H8C 107.4(16)
H8B C8 H8C 108.1(15)
C6 C9 H9A 112.9(13)
C6 C9 H9B 111.1(12)
H9A C9 H9B 104.9(18)
C6 C9 H9C 109.7(13)
H9A C9 H9C 102.8(17)
H9B C9 H9C 115.1(18)
C11 C10 C15 117.79(11)
C11 C10 Si1 123.12(9)
C15 C10 Si1 118.72(9)
C12 C11 C10 119.85(11)
C12 C11 C16 116.71(11)
C10 C11 C16 123.44(11)
C13 C12 C11 122.18(12)
C13 C12 H12 121.0(11)
C11 C12 H12 116.8(11)
C12 C13 C14 117.95(12)
C12 C13 C17 121.18(12)
C14 C13 C17 120.87(12)
C13 C14 C15 121.61(12)
C13 C14 H14 121.6(9)
C15 C14 H14 116.7(9)
C14 C15 C10 120.33(11)
C14 C15 C18 117.54(11)
C10 C15 C18 122.13(11)
C11 C16 H16A 112.8(11)
C11 C16 H16B 111.6(10)
H16A C16 H16B 108.4(15)
C11 C16 H16C 108.4(10)
H16A C16 H16C 107.5(14)
H16B C16 H16C 108.0(14)
C13 C17 H17A 108.5(15)
C13 C17 H17B 110.8(11)
H17A C17 H17B 109.5(19)
C13 C17 H17C 111.2(10)
H17A C17 H17C 109.3(18)
H17B C17 H17C 107.5(15)
C15 C18 H18A 110.0(10)
C15 C18 H18B 110.3(10)
H18A C18 H18B 106.1(14)
C15 C18 H18C 112.4(10)
H18A C18 H18C 105.2(14)
H18B C18 H18C 112.6(15)
C24 C19 C20 117.17(11)
C24 C19 Si1 126.41(9)
C20 C19 Si1 116.42(9)
C21 C20 C19 120.22(12)
C21 C20 C25 116.66(12)
C19 C20 C25 123.11(12)
C20 C21 C22 122.41(12)
C20 C21 H21 118.8(11)
C22 C21 H21 118.7(11)
C23 C22 C21 117.38(12)
C23 C22 C26 121.37(13)
C21 C22 C26 121.25(13)
C22 C23 C24 122.03(12)
C22 C23 H23 121.0(9)
C24 C23 H23 117.0(9)
C23 C24 C19 120.80(12)
C23 C24 C27 116.52(11)
C19 C24 C27 122.68(11)
C20 C25 H25A 108.7(10)
C20 C25 H25B 114.5(11)
H25A C25 H25B 106.9(14)
C20 C25 H25C 111.5(10)
H25A C25 H25C 109.4(14)
H25B C25 H25C 105.6(14)
C22 C26 H26A 113(2)
C22 C26 H26B 110.9(18)
H26A C26 H26B 109(2)
C22 C26 H26C 111.4(16)
H26A C26 H26C 106(2)
H26B C26 H26C 106(2)
C22 C26 H26D 110(4)
H26A C26 H26D 49(3)
H26B C26 H26D 138(4)
H26C C26 H26D 62(3)
C22 C26 H26E 117(4)
H26A C26 H26E 66(3)
H26B C26 H26E 45(3)
H26C C26 H26E 130(4)
H26D C26 H26E 109(3)
C22 C26 H26F 103(4)
H26A C26 H26F 142(5)
H26B C26 H26F 66(3)
H26C C26 H26F 47(3)
H26D C26 H26F 108(3)
H26E C26 H26F 108(3)
C24 C27 H27A 109.9(11)
C24 C27 H27B 112.0(11)
H27A C27 H27B 106.9(13)
C24 C27 H27C 115.9(11)
H27A C27 H27C 104.4(14)
H27B C27 H27C 107.2(13)

loop_
_geom_bond_atom_site_label_1
_geom_bond_atom_site_label_2
_geom_bond_distance
Si1 O1 1.6408(9)
Si1 C10 1.8909(12)
Si1 C19 1.9020(13)
Si1 C1 1.9126(13)
C1 N1 1.4857(16)
C1 C2 1.5578(17)
C1 H1A 0.984(16)
N1 C5 1.3468(17)
N1 C4 1.4651(17)
O1 H1 0.79(2)
C2 C3 1.522(2)
C2 H2A 0.962(19)
C2 H2B 0.965(18)
C3 C4 1.528(2)
C3 H3A 0.89(2)
C3 H3B 1.05(3)
C4 H4A 0.948(17)
C4 H4B 1.00(2)
C5 O5 1.2215(16)
C5 O6 1.3447(16)
C6 O6 1.4778(15)
C6 C9 1.517(2)
C6 C8 1.518(2)
C6 C7 1.524(2)
C7 H7A 0.97(2)
C7 H7B 1.01(2)
C7 H7C 0.93(2)
C8 H8A 0.93(2)
C8 H8B 0.98(2)
C8 H8C 1.01(2)
C9 H9A 0.97(2)
C9 H9B 1.00(2)
C9 H9C 1.01(2)
C10 C11 1.4129(17)
C10 C15 1.4176(17)
C11 C12 1.3980(18)
C11 C16 1.5133(18)
C12 C13 1.3859(19)
C12 H12 0.956(19)
C13 C14 1.3905(19)
C13 C17 1.5046(18)
C14 C15 1.3946(18)
C14 H14 0.941(16)
C15 C18 1.5132(18)
C16 H16A 0.931(19)
C16 H16B 0.983(18)
C16 H16C 0.983(18)
C17 H17A 0.92(3)
C17 H17B 0.98(2)
C17 H17C 0.961(19)
C18 H18A 0.980(17)
C18 H18B 0.995(18)
C18 H18C 0.916(18)
C19 C24 1.4162(18)
C19 C20 1.4190(18)
C20 C21 1.3908(19)
C20 C25 1.5183(18)
C21 C22 1.3932(19)
C21 H21 0.97(2)
C22 C23 1.387(2)
C22 C26 1.5053(19)
C23 C24 1.3911(19)
C23 H23 0.980(17)
C24 C27 1.5111(18)
C25 H25A 0.971(18)
C25 H25B 0.976(19)
C25 H25C 0.929(18)
C26 H26A 0.95(3)
C26 H26B 0.96(3)
C26 H26C 0.99(2)
C26 H26D 0.956(10)
C26 H26E 0.958(10)
C26 H26F 0.966(10)
C27 H27A 0.956(17)
C27 H27B 0.954(17)
C27 H27C 0.935(17)

loop_
_geom_hbond_atom_site_label_D
_geom_hbond_atom_site_label_H
_geom_hbond_atom_site_label_A
_geom_hbond_distance_DH
_geom_hbond_distance_HA
_geom_hbond_distance_DA
_geom_hbond_angle_DHA
_geom_hbond_site_symmetry_A
O1 H1 O5 0.79(2) 1.90(2) 2.6874(13) 173(2) 2

loop_
_geom_torsion_atom_site_label_1
_geom_torsion_atom_site_label_2
_geom_torsion_atom_site_label_3
_geom_torsion_atom_site_label_4
_geom_torsion
O1 Si1 C1 N1 62.34(9)
C10 Si1 C1 N1 -53.21(9)
C19 Si1 C1 N1 -178.45(7)
O1 Si1 C1 C2 -49.69(10)
C10 Si1 C1 C2 -165.24(9)
C19 Si1 C1 C2 69.53(11)
C2 C1 N1 C5 -144.32(12)
Si1 C1 N1 C5 96.36(13)
C2 C1 N1 C4 22.19(13)
Si1 C1 N1 C4 -97.13(10)
N1 C1 C2 C3 -0.86(14)
Si1 C1 C2 C3 112.45(12)
C1 C2 C3 C4 -19.17(17)
C5 N1 C4 C3 133.37(13)
C1 N1 C4 C3 -33.99(14)
C2 C3 C4 N1 31.61(16)
C4 N1 C5 O5 17.2(2)
C1 N1 C5 O5 -177.54(13)
C4 N1 C5 O6 -162.63(11)
C1 N1 C5 O6 2.67(18)
O5 C5 O6 C6 0.17(19)
N1 C5 O6 C6 179.96(10)
C9 C6 O6 C5 -175.76(12)
C8 C6 O6 C5 66.26(16)
C7 C6 O6 C5 -59.37(15)
O1 Si1 C10 C11 -11.41(11)
C19 Si1 C10 C11 -127.09(10)
C1 Si1 C10 C11 101.49(11)
O1 Si1 C10 C15 161.44(9)
C19 Si1 C10 C15 45.75(11)
C1 Si1 C10 C15 -85.66(10)
C15 C10 C11 C12 -5.25(17)
Si1 C10 C11 C12 167.65(9)
C15 C10 C11 C16 175.33(11)
Si1 C10 C11 C16 -11.77(17)
C10 C11 C12 C13 1.02(18)
C16 C11 C12 C13 -179.52(12)
C11 C12 C13 C14 3.22(18)
C11 C12 C13 C17 -177.56(12)
C12 C13 C14 C15 -3.15(19)
C17 C13 C14 C15 177.64(12)
C13 C14 C15 C10 -1.16(19)
C13 C14 C15 C18 179.51(12)
C11 C10 C15 C14 5.33(17)
Si1 C10 C15 C14 -167.89(9)
C11 C10 C15 C18 -175.37(11)
Si1 C10 C15 C18 11.41(16)
O1 Si1 C19 C24 120.59(11)
C10 Si1 C19 C24 -123.01(11)
C1 Si1 C19 C24 2.93(13)
O1 Si1 C19 C20 -58.88(10)
C10 Si1 C19 C20 57.52(10)
C1 Si1 C19 C20 -176.54(9)
C24 C19 C20 C21 -0.26(18)
Si1 C19 C20 C21 179.26(9)
C24 C19 C20 C25 178.03(12)
Si1 C19 C20 C25 -2.45(16)
C19 C20 C21 C22 0.13(19)
C25 C20 C21 C22 -178.26(12)
C20 C21 C22 C23 0.0(2)
C20 C21 C22 C26 -179.78(13)
C21 C22 C23 C24 -0.09(19)
C26 C22 C23 C24 179.74(13)
C22 C23 C24 C19 -0.1(2)
C22 C23 C24 C27 -179.45(12)
C20 C19 C24 C23 0.22(18)
Si1 C19 C24 C23 -179.24(10)
C20 C19 C24 C27 179.59(11)
Si1 C19 C24 C27 0.12(18)
